data_7205245
loop_
_publ_author_name
'Ho, Mei-Lin'
'Shih, Chien-Hung'
'Lee, Chia-Hwa'
'Lee, Gene-Hsiang'

_publ_section_title
;
 Synthesis, structures and photoluminescence properties of silver(i)
 complexes with N,N&#x2032;-di(pyrazin-2-yl)pyridine-2,6-diamine
;
_journal_issue 3
_journal_name_full CrystEngComm
_journal_page_first 992
_journal_paper_doi 10.1039/c0ce00294a
_journal_volume 13
_journal_year 2011
_chemical_formula_sum 'C26 H22 Ag2 Cl2 N14 O8'
_chemical_formula_weight 945.22
_chemical_name_systematic
;
?
;
_space_group_IT_number 14
_symmetry_cell_setting monoclinic
_symmetry_space_group_name_Hall '-P 2ybc'
_symmetry_space_group_name_H-M 'P 1 21/c 1'
_atom_sites_solution_hydrogens geom
_atom_sites_solution_primary direct
_atom_sites_solution_secondary difmap
_audit_creation_method SHELXL-97
_cell_angle_alpha 90.00
_cell_angle_beta 93.61(3)
_cell_angle_gamma 90.00
_cell_formula_units_Z 2
_cell_length_a 9.785(2)
_cell_length_b 8.0179(16)
_cell_length_c 19.629(4)
_cell_measurement_reflns_used 3887
_cell_measurement_temperature 150(2)
_cell_measurement_theta_max 27.50
_cell_measurement_theta_min 2.08
_cell_volume 1536.9(5)
_computing_cell_refinement DENZO-SMN
_computing_data_collection 'NONIUS COLLECT'
_computing_data_reduction DENZO-SMN
_computing_molecular_graphics 'Bruker SHELXTL'
_computing_publication_material 'Bruker SHELXTL'
_computing_structure_refinement 'SHELXL-97 (Sheldrick, 1997)'
_computing_structure_solution 'SHELXS-97 (Sheldrick, 1990)'
_diffrn_ambient_temperature 150(2)
_diffrn_measured_fraction_theta_full 0.994
_diffrn_measured_fraction_theta_max 0.994
_diffrn_measurement_device_type 'NONIUS KappaCCD'
_diffrn_measurement_method '\w scans'
_diffrn_radiation_monochromator graphite
_diffrn_radiation_source 'fine-focus sealed tube'
_diffrn_radiation_type MoK\a
_diffrn_radiation_wavelength 0.71073
_diffrn_reflns_av_R_equivalents 0.0479
_diffrn_reflns_av_sigmaI/netI 0.0617
_diffrn_reflns_limit_h_max 12
_diffrn_reflns_limit_h_min -12
_diffrn_reflns_limit_k_max 10
_diffrn_reflns_limit_k_min -9
_diffrn_reflns_limit_l_max 25
_diffrn_reflns_limit_l_min -25
_diffrn_reflns_number 9758
_diffrn_reflns_theta_full 27.50
_diffrn_reflns_theta_max 27.50
_diffrn_reflns_theta_min 2.08
_exptl_absorpt_coefficient_mu 1.526
_exptl_absorpt_correction_T_max 0.9557
_exptl_absorpt_correction_T_min 0.7301
_exptl_absorpt_correction_type multi-scan
_exptl_absorpt_process_details SORTAV
_exptl_crystal_colour yellow
_exptl_crystal_density_diffrn 2.043
_exptl_crystal_density_meas ?
_exptl_crystal_density_method 'not measured'
_exptl_crystal_description needle
_exptl_crystal_F_000 936
_exptl_crystal_size_max 0.22
_exptl_crystal_size_mid 0.05
_exptl_crystal_size_min 0.03
_refine_diff_density_max 0.669
_refine_diff_density_min -0.724
_refine_diff_density_rms 0.100
_refine_ls_extinction_method none
_refine_ls_goodness_of_fit_ref 0.964
_refine_ls_hydrogen_treatment constr
_refine_ls_matrix_type full
_refine_ls_number_parameters 235
_refine_ls_number_reflns 3524
_refine_ls_number_restraints 0
_refine_ls_restrained_S_all 0.964
_refine_ls_R_factor_all 0.0667
_refine_ls_R_factor_gt 0.0339
_refine_ls_shift/su_max 0.001
_refine_ls_shift/su_mean 0.000
_refine_ls_structure_factor_coef Fsqd
_refine_ls_weighting_details 'calc w=1/[\s^2^(Fo^2^)+(0.0334P)^2^+0.0000P] where P=(Fo^2^+2Fc^2^)/3'
_refine_ls_weighting_scheme calc
_refine_ls_wR_factor_gt 0.0671
_refine_ls_wR_factor_ref 0.0758
_reflns_number_gt 2435
_reflns_number_total 3524
_reflns_threshold_expression >2sigma(I)
_cod_data_source_file C0CE00294A.TXT
_cod_data_source_block agclo4n5-2pz
_cod_depositor_comments
;
The following automatic conversions were performed:
'_symmetry_cell_setting' value 'Monoclinic' changed to 'monoclinic'
according to '/home/saulius/struct/CIF-dictionaries/cif_core.dic'
dictionary named 'cif_core.dic' version 2.4.1 from 2010-06-29.

Automatic conversion script
Id: cif_fix_enum 1555 2011-01-17 13:19:09Z saulius 

The following automatic conversions were performed:

'_exptl_crystal_density_meas' value 'not_measured' was changed to '?'
- the value is perceived as not measured.

Automatic conversion script
Id: cif_fix_values 3008 2015-01-20 13:52:24Z robertas 
;
_cod_original_sg_symbol_H-M P2(1)/c
_cod_database_code 7205245

loop_
_symmetry_equiv_pos_as_xyz
'x, y, z'
'-x, y+1/2, -z+1/2'
'-x, -y, -z'
'x, -y-1/2, z-1/2'

loop_
_atom_site_label
_atom_site_type_symbol
_atom_site_fract_x
_atom_site_fract_y
_atom_site_fract_z
_atom_site_U_iso_or_equiv
_atom_site_adp_type
_atom_site_occupancy
_atom_site_symmetry_multiplicity
_atom_site_calc_flag
_atom_site_refinement_flags
_atom_site_disorder_assembly
_atom_site_disorder_group
Ag Ag 0.77683(3) 1.18065(3) 0.345124(13) 0.03164(10) Uani 1 1 d . . .
N1 N 0.3090(3) 0.9633(3) 0.30830(13) 0.0308(7) Uani 1 1 d . . .
N2 N 0.3235(3) 0.8430(3) 0.41387(13) 0.0276(6) Uani 1 1 d . . .
H2 H 0.2339 0.8371 0.4068 0.033 Uiso 1 1 calc R . .
N3 N 0.5097(3) 0.7836(3) 0.49009(13) 0.0237(6) Uani 1 1 d . . .
N4 N 0.7024(3) 0.7344(3) 0.55649(13) 0.0237(6) Uani 1 1 d . . .
H4 H 0.7346 0.8067 0.5278 0.028 Uiso 1 1 calc R . .
N5 N 0.7658(3) 0.5561(4) 0.64807(13) 0.0337(7) Uani 1 1 d . . .
N6 N 0.5796(3) 1.0695(3) 0.32198(13) 0.0264(6) Uani 1 1 d . . .
N7 N 1.0262(3) 0.7028(3) 0.65324(13) 0.0256(6) Uani 1 1 d . . .
C1 C 0.3669(4) 1.0514(5) 0.26000(17) 0.0350(9) Uani 1 1 d . . .
H1 H 0.3133 1.0775 0.2194 0.042 Uiso 1 1 calc R . .
C2 C 0.4994(3) 1.1059(5) 0.26617(17) 0.0325(8) Uani 1 1 d . . .
H2A H 0.5349 1.1700 0.2306 0.039 Uiso 1 1 calc R . .
C3 C 0.5255(3) 0.9816(4) 0.37107(16) 0.0256(7) Uani 1 1 d . . .
H3 H 0.5805 0.9540 0.4111 0.031 Uiso 1 1 calc R . .
C4 C 0.3893(3) 0.9290(4) 0.36482(15) 0.0258(7) Uani 1 1 d . . .
C5 C 0.3770(3) 0.7637(4) 0.47314(16) 0.0246(7) Uani 1 1 d . . .
C6 C 0.2903(3) 0.6659(4) 0.51039(16) 0.0279(7) Uani 1 1 d . . .
H6 H 0.1948 0.6591 0.4984 0.033 Uiso 1 1 calc R . .
C7 C 0.3492(3) 0.5799(4) 0.56532(16) 0.0268(7) Uani 1 1 d . . .
H7 H 0.2939 0.5091 0.5909 0.032 Uiso 1 1 calc R . .
C8 C 0.4866(3) 0.5944(4) 0.58388(15) 0.0254(7) Uani 1 1 d . . .
H8 H 0.5273 0.5351 0.6219 0.031 Uiso 1 1 calc R . .
C9 C 0.5638(3) 0.6992(4) 0.54487(15) 0.0227(7) Uani 1 1 d . . .
C10 C 0.7976(3) 0.6757(4) 0.60501(15) 0.0244(7) Uani 1 1 d . . .
C11 C 0.9297(3) 0.7472(4) 0.60667(16) 0.0250(7) Uani 1 1 d . . .
H11 H 0.9495 0.8289 0.5736 0.030 Uiso 1 1 calc R . .
C12 C 0.9942(3) 0.5841(5) 0.69862(16) 0.0338(8) Uani 1 1 d . . .
H12 H 1.0598 0.5514 0.7338 0.041 Uiso 1 1 calc R . .
C13 C 0.8687(4) 0.5118(5) 0.69402(18) 0.0412(10) Uani 1 1 d . . .
H13 H 0.8517 0.4243 0.7250 0.049 Uiso 1 1 calc R . .
Cl1 Cl -0.09379(8) 0.80350(10) 0.40560(4) 0.02633(19) Uani 1 1 d . . .
O1 O 0.0260(2) 0.8647(3) 0.37519(12) 0.0375(6) Uani 1 1 d . . .
O2 O -0.0589(2) 0.6619(3) 0.44802(12) 0.0382(6) Uani 1 1 d . . .
O3 O -0.1486(2) 0.9352(3) 0.44697(11) 0.0330(6) Uani 1 1 d . . .
O4 O -0.1954(2) 0.7580(3) 0.35332(12) 0.0402(6) Uani 1 1 d . . .

loop_
_atom_site_aniso_label
_atom_site_aniso_U_11
_atom_site_aniso_U_22
_atom_site_aniso_U_33
_atom_site_aniso_U_23
_atom_site_aniso_U_13
_atom_site_aniso_U_12
Ag 0.02241(15) 0.03754(17) 0.03428(16) 0.00289(13) -0.00377(10) -0.00517(12)
N1 0.0213(15) 0.0414(17) 0.0287(15) 0.0040(14) -0.0068(12) 0.0021(14)
N2 0.0148(14) 0.0347(16) 0.0332(15) 0.0025(13) -0.0008(11) -0.0010(13)
N3 0.0173(14) 0.0273(15) 0.0262(14) 0.0002(12) -0.0013(11) -0.0014(12)
N4 0.0212(15) 0.0267(14) 0.0226(14) 0.0052(12) -0.0031(11) -0.0066(12)
N5 0.0251(16) 0.0442(18) 0.0316(15) 0.0122(14) -0.0010(12) -0.0045(14)
N6 0.0251(15) 0.0284(15) 0.0252(14) -0.0015(13) -0.0017(11) -0.0015(13)
N7 0.0235(15) 0.0293(16) 0.0237(14) -0.0020(12) -0.0016(11) -0.0008(12)
C1 0.032(2) 0.044(2) 0.0279(18) 0.0029(17) -0.0095(15) 0.0022(18)
C2 0.030(2) 0.039(2) 0.0283(18) 0.0055(16) -0.0048(15) -0.0036(17)
C3 0.0222(17) 0.0288(18) 0.0252(17) -0.0018(15) -0.0039(13) 0.0011(15)
C4 0.0241(18) 0.0243(17) 0.0286(17) -0.0034(15) -0.0019(14) 0.0032(15)
C5 0.0225(18) 0.0256(17) 0.0255(17) -0.0026(14) -0.0014(14) 0.0030(15)
C6 0.0194(17) 0.0307(18) 0.0341(18) -0.0041(16) 0.0066(14) -0.0043(16)
C7 0.0277(19) 0.0258(17) 0.0274(17) -0.0019(15) 0.0054(14) -0.0030(15)
C8 0.0236(18) 0.0280(17) 0.0246(17) -0.0001(15) 0.0006(13) -0.0009(15)
C9 0.0185(16) 0.0245(17) 0.0245(16) -0.0032(14) -0.0023(13) -0.0022(14)
C10 0.0245(17) 0.0279(17) 0.0206(15) -0.0021(15) 0.0004(13) -0.0001(15)
C11 0.0230(18) 0.0249(16) 0.0265(18) 0.0004(15) -0.0035(14) -0.0024(15)
C12 0.0249(19) 0.049(2) 0.0272(18) 0.0092(17) -0.0018(14) 0.0000(17)
C13 0.029(2) 0.055(2) 0.040(2) 0.0257(19) -0.0023(16) -0.0049(19)
Cl1 0.0191(4) 0.0297(4) 0.0297(4) 0.0022(4) -0.0025(3) -0.0028(3)
O1 0.0233(13) 0.0448(15) 0.0449(14) 0.0060(12) 0.0069(11) -0.0062(11)
O2 0.0354(15) 0.0350(14) 0.0437(14) 0.0103(12) -0.0025(11) 0.0024(12)
O3 0.0337(14) 0.0310(13) 0.0345(13) -0.0013(11) 0.0038(10) 0.0010(11)
O4 0.0311(15) 0.0463(14) 0.0412(15) -0.0047(12) -0.0146(11) -0.0039(12)

loop_
_atom_type_symbol
_atom_type_description
_atom_type_scat_dispersion_real
_atom_type_scat_dispersion_imag
_atom_type_scat_source
C C 0.0033 0.0016 'International Tables Vol C Tables 4.2.6.8 and 6.1.1.4'
H H 0.0000 0.0000 'International Tables Vol C Tables 4.2.6.8 and 6.1.1.4'
N N 0.0061 0.0033 'International Tables Vol C Tables 4.2.6.8 and 6.1.1.4'
O O 0.0106 0.0060 'International Tables Vol C Tables 4.2.6.8 and 6.1.1.4'
Cl Cl 0.1484 0.1585 'International Tables Vol C Tables 4.2.6.8 and 6.1.1.4'
Ag Ag -0.8971 1.1015 'International Tables Vol C Tables 4.2.6.8 and 6.1.1.4'

loop_
_geom_angle_atom_site_label_1
_geom_angle_atom_site_label_2
_geom_angle_atom_site_label_3
_geom_angle
_geom_angle_site_symmetry_1
_geom_angle_site_symmetry_3
_geom_angle_publ_flag
N7 Ag N6 168.64(9) 3_776 . ?
C1 N1 C4 116.1(3) . . ?
C4 N2 C5 130.0(3) . . ?
C5 N3 C9 117.8(3) . . ?
C10 N4 C9 131.1(3) . . ?
C10 N5 C13 114.8(3) . . ?
C3 N6 C2 117.9(3) . . ?
C3 N6 Ag 117.4(2) . . ?
C2 N6 Ag 123.7(2) . . ?
C11 N7 C12 117.4(3) . . ?
C11 N7 Ag 119.8(2) . 3_776 ?
C12 N7 Ag 122.9(2) . 3_776 ?
N1 C1 C2 123.3(3) . . ?
N6 C2 C1 120.5(3) . . ?
N6 C3 C4 121.2(3) . . ?
N1 C4 N2 113.8(3) . . ?
N1 C4 C3 121.0(3) . . ?
N2 C4 C3 125.2(3) . . ?
N3 C5 C6 123.6(3) . . ?
N3 C5 N2 117.5(3) . . ?
C6 C5 N2 118.9(3) . . ?
C7 C6 C5 117.0(3) . . ?
C6 C7 C8 121.3(3) . . ?
C7 C8 C9 117.4(3) . . ?
N3 C9 N4 111.0(3) . . ?
N3 C9 C8 122.8(3) . . ?
N4 C9 C8 126.1(3) . . ?
N5 C10 N4 120.9(3) . . ?
N5 C10 C11 121.9(3) . . ?
N4 C10 C11 117.2(3) . . ?
N7 C11 C10 121.3(3) . . ?
N7 C12 C13 120.2(3) . . ?
C12 C13 N5 124.3(3) . . ?
O4 Cl1 O1 109.75(15) . . ?
O4 Cl1 O2 110.09(15) . . ?
O1 Cl1 O2 109.90(15) . . ?
O4 Cl1 O3 108.75(15) . . ?
O1 Cl1 O3 108.88(14) . . ?
O2 Cl1 O3 109.44(14) . . ?

loop_
_geom_bond_atom_site_label_1
_geom_bond_atom_site_label_2
_geom_bond_distance
_geom_bond_site_symmetry_2
_geom_bond_publ_flag
Ag N7 2.140(3) 3_776 ?
Ag N6 2.148(3) . ?
N1 C1 1.337(4) . ?
N1 C4 1.347(4) . ?
N2 C4 1.377(4) . ?
N2 C5 1.399(4) . ?
N3 C5 1.330(4) . ?
N3 C9 1.350(4) . ?
N4 C10 1.373(4) . ?
N4 C9 1.390(4) . ?
N5 C10 1.327(4) . ?
N5 C13 1.356(4) . ?
N6 C3 1.331(4) . ?
N6 C2 1.339(4) . ?
N7 C11 1.321(4) . ?
N7 C12 1.354(4) . ?
N7 Ag 2.140(3) 3_776 ?
C1 C2 1.367(5) . ?
C3 C4 1.395(4) . ?
C5 C6 1.395(4) . ?
C6 C7 1.375(4) . ?
C7 C8 1.376(4) . ?
C8 C9 1.391(4) . ?
C10 C11 1.412(4) . ?
C12 C13 1.356(5) . ?
Cl1 O4 1.431(2) . ?
Cl1 O1 1.435(2) . ?
Cl1 O2 1.436(2) . ?
Cl1 O3 1.455(2) . ?
